data_1008377
loop_
_publ_author_name
'Ghedira, M'
'Anne, M'
'Chenavas, J'
'Marezio, M'
'Sayetat, F'

_publ_section_title
;
Powder neutron diffraction studies of the low-temperature phase
transitions in stoichiometric Ba V S~3~
;
_journal_coden_ASTM JPSOAW
_journal_name_full 'Journal of Physics C'
_journal_page_first 6489
_journal_page_last 6503
_journal_paper_doi 10.1088/0022-3719/19/33/003
_journal_volume 19
_journal_year 1986
_chemical_formula_structural 'Ba V S3'
_chemical_formula_sum 'Ba S3 V'
_chemical_name_systematic 'Barium vanadium(IV) sulfide'
_space_group_IT_number 194
_symmetry_cell_setting hexagonal
_symmetry_Int_Tables_number 194
_symmetry_space_group_name_Hall '-P 6c 2c'
_symmetry_space_group_name_H-M 'P 63/m m c'
_cell_angle_alpha 90
_cell_angle_beta 90
_cell_angle_gamma 120
_cell_formula_units_Z 2
_cell_length_a 6.7192(1)
_cell_length_b 6.7192(1)
_cell_length_c 5.6188(1)
_cell_volume 219.7
_refine_ls_R_factor_all 0.031
_cod_database_code 1008377

loop_
_symmetry_equiv_pos_as_xyz
x,y,z
-y,x-y,z
y-x,-x,z
-y,-x,z
y-x,y,z
x,x-y,z
-x,-y,-z
y,y-x,-z
x-y,x,-z
y,x,-z
x-y,-y,-z
-x,y-x,-z
-x,-y,1/2+z
y,y-x,1/2+z
x-y,x,1/2+z
y,x,1/2+z
x-y,-y,1/2+z
-x,y-x,1/2+z
x,y,1/2-z
-y,x-y,1/2-z
y-x,-x,1/2-z
-y,-x,1/2-z
y-x,y,1/2-z
x,x-y,1/2-z

loop_
_atom_site_aniso_label
_atom_site_aniso_U_11
_atom_site_aniso_U_12
_atom_site_aniso_U_13
_atom_site_aniso_U_22
_atom_site_aniso_U_23
_atom_site_aniso_U_33
S1 0.0192(5) 0.0080(3) 0. 0.0139(7) 0. 0.0251(6)
V1 0.0565(55) 0.0283(27) 0. 0.0565(55) 0. 0.0067(66)
Ba1 0.0223(5) 0.0111(3) 0. 0.0223(5) 0. 0.0272(10)

loop_
_atom_site_label
_atom_site_type_symbol
_atom_site_symmetry_multiplicity
_atom_site_Wyckoff_symbol
_atom_site_fract_x
_atom_site_fract_y
_atom_site_fract_z
_atom_site_occupancy
_atom_site_attached_hydrogens
_atom_site_calc_flag
S1 S2- 6 h 0.1655(2) 0.3310(2) 0.25 1. 0 d
V1 V4+ 2 a 0. 0. 0. 1. 0 d
Ba1 Ba2+ 2 d 0.3333 0.6667 0.25 1. 0 d

loop_
_atom_type_symbol
_atom_type_oxidation_number
S2- -2.000
V4+ 4.000
Ba2+ 2.000
